data_2210072
loop_
_publ_author_name
'Yang Bo'
'Kun Cheng'
'Sai Bi'
'Shu-Sheng Zhang'

_publ_section_title
;
 <i>N</i>^6^-(4-Methoxybenzoyl)adenine
;
_journal_coeditor_code AT2095
_journal_issue 9
_journal_name_full 'Acta Crystallographica Section E'
_journal_page_first o4174
_journal_page_last o4175
_journal_paper_doi 10.1107/S1600536806034039
_journal_volume 62
_journal_year 2006
_chemical_formula_iupac 'C13 H11 N5 O2'
_chemical_formula_moiety 'C13 H11 N5 O2'
_chemical_formula_sum 'C13 H11 N5 O2'
_chemical_formula_weight 269.27
_chemical_name_systematic
;
N^6^-(4-Methoxybenzoyl)adenine
;
_space_group_IT_number 14
_symmetry_cell_setting monoclinic
_symmetry_space_group_name_Hall '-P 2ybc'
_symmetry_space_group_name_H-M 'P 1 21/c 1'
_atom_sites_solution_hydrogens geom
_atom_sites_solution_primary direct
_atom_sites_solution_secondary difmap
_audit_creation_method SHELXL-97
_cell_angle_alpha 90.00
_cell_angle_beta 98.804(4)
_cell_angle_gamma 90.00
_cell_formula_units_Z 4
_cell_length_a 12.398(3)
_cell_length_b 10.045(3)
_cell_length_c 10.079(3)
_cell_measurement_reflns_used 2936
_cell_measurement_temperature 293(2)
_cell_measurement_theta_max 23.0
_cell_measurement_theta_min 2.6
_cell_volume 1240.4(6)
_computing_cell_refinement 'SAINT (Siemens, 1996)'
_computing_data_collection 'SMART (Siemens, 1996)'
_computing_data_reduction SAINT
_computing_molecular_graphics 'SHELXTL (Sheldrick, 1997b)'
_computing_publication_material 'SHELXTL, PARST (Nardelli, 1995) and PLATON (Spek, 2003)'
_computing_structure_refinement 'SHELXL97 (Sheldrick, 1997a)'
_computing_structure_solution 'SHELXS97 (Sheldrick, 1997a)'
_diffrn_ambient_temperature 293(2)
_diffrn_detector_area_resol_mean 8.33
_diffrn_measured_fraction_theta_full 0.994
_diffrn_measured_fraction_theta_max 0.994
_diffrn_measurement_device_type
;
Siemens SMART 1000 CCD area-detector
;
_diffrn_measurement_method \w
_diffrn_radiation_monochromator graphite
_diffrn_radiation_source 'fine-focus sealed tube'
_diffrn_radiation_type MoK\a
_diffrn_radiation_wavelength 0.71073
_diffrn_reflns_av_R_equivalents 0.0327
_diffrn_reflns_av_sigmaI/netI 0.0427
_diffrn_reflns_limit_h_max 15
_diffrn_reflns_limit_h_min -14
_diffrn_reflns_limit_k_max 11
_diffrn_reflns_limit_k_min -12
_diffrn_reflns_limit_l_max 12
_diffrn_reflns_limit_l_min -10
_diffrn_reflns_number 6725
_diffrn_reflns_theta_full 26.05
_diffrn_reflns_theta_max 26.05
_diffrn_reflns_theta_min 1.66
_diffrn_standards_number 0
_exptl_absorpt_coefficient_mu 0.103
_exptl_absorpt_correction_T_max 0.9949
_exptl_absorpt_correction_T_min 0.9678
_exptl_absorpt_correction_type multi-scan
_exptl_absorpt_process_details '(SADABS; Sheldrick, 1996)'
_exptl_crystal_colour colourless
_exptl_crystal_density_diffrn 1.442
_exptl_crystal_density_method 'not measured'
_exptl_crystal_description block
_exptl_crystal_F_000 560
_exptl_crystal_size_max 0.32
_exptl_crystal_size_mid 0.17
_exptl_crystal_size_min 0.05
_refine_diff_density_max 0.193
_refine_diff_density_min -0.179
_refine_ls_extinction_method none
_refine_ls_goodness_of_fit_ref 1.017
_refine_ls_hydrogen_treatment constr
_refine_ls_matrix_type full
_refine_ls_number_parameters 181
_refine_ls_number_reflns 2446
_refine_ls_number_restraints 0
_refine_ls_restrained_S_all 1.017
_refine_ls_R_factor_all 0.0811
_refine_ls_R_factor_gt 0.0489
_refine_ls_shift/su_max 0.000
_refine_ls_shift/su_mean 0.000
_refine_ls_structure_factor_coef Fsqd
_refine_ls_weighting_details 'calc w=1/[\s^2^(Fo^2^)+(0.0521P)^2^+0.1439P] where P=(Fo^2^+2Fc^2^)/3'
_refine_ls_weighting_scheme calc
_refine_ls_wR_factor_gt 0.1067
_refine_ls_wR_factor_ref 0.1205
_reflns_number_gt 1634
_reflns_number_total 2446
_reflns_threshold_expression I>2\s(I)
_cod_data_source_file at2095.cif
_cod_data_source_block I
_cod_original_cell_volume 1240.5(6)
_cod_original_sg_symbol_H-M 'P 21/c'
_cod_database_code 2210072
_cod_database_fobs_code 2210072

loop_
_symmetry_equiv_pos_as_xyz
'x, y, z'
'-x, y+1/2, -z+1/2'
'-x, -y, -z'
'x, -y-1/2, z-1/2'

loop_
_atom_site_type_symbol
_atom_site_label
_atom_site_fract_x
_atom_site_fract_y
_atom_site_fract_z
_atom_site_U_iso_or_equiv
_atom_site_adp_type
_atom_site_calc_flag
_atom_site_refinement_flags
_atom_site_occupancy
O O1 0.72524(13) 0.21529(14) 0.73182(14) 0.0488(4) Uani d . 1
N N5 0.70257(15) 0.29282(16) 0.51996(17) 0.0442(5) Uani d . 1
H H5A 0.7033 0.2739 0.4369 0.053 Uiso calc R 1
N N4 0.70629(16) 0.51967(18) 0.48331(19) 0.0508(5) Uani d . 1
C C7 0.78499(16) 0.0736(2) 0.57086(19) 0.0370(5) Uani d . 1
C C2 0.60082(16) 0.4499(2) 0.6450(2) 0.0377(5) Uani d . 1
N N2 0.54201(14) 0.38081(16) 0.72660(18) 0.0444(5) Uani d . 1
H H2A 0.5388 0.2957 0.7348 0.053 Uiso calc R 1
O O2 0.96307(14) -0.25004(16) 0.46960(17) 0.0619(5) Uani d . 1
C C6 0.73447(17) 0.1969(2) 0.6145(2) 0.0379(5) Uani d . 1
C C1 0.66873(17) 0.4208(2) 0.5525(2) 0.0407(5) Uani d . 1
C C11 0.88660(19) -0.1256(2) 0.6401(2) 0.0476(6) Uani d . 1
H H11A 0.9149 -0.1846 0.7077 0.057 Uiso calc R 1
C C12 0.82743(18) -0.0160(2) 0.6699(2) 0.0431(5) Uani d . 1
H H12A 0.8158 -0.0021 0.7578 0.052 Uiso calc R 1
C C8 0.79897(18) 0.0471(2) 0.4388(2) 0.0469(6) Uani d . 1
H H8A 0.7687 0.1042 0.3704 0.056 Uiso calc R 1
C C10 0.90348(18) -0.1472(2) 0.5096(2) 0.0444(5) Uani d . 1
N N1 0.51004(16) 0.59656(17) 0.7601(2) 0.0533(5) Uani d . 1
C C4 0.57877(17) 0.5841(2) 0.6663(2) 0.0429(5) Uani d . 1
C C9 0.85701(19) -0.0625(2) 0.4086(2) 0.0514(6) Uani d . 1
H H9A 0.8651 -0.0797 0.3199 0.062 Uiso calc R 1
N N3 0.61566(16) 0.68576(17) 0.5989(2) 0.0539(5) Uani d . 1
C C3 0.49034(19) 0.4719(2) 0.7913(3) 0.0517(6) Uani d . 1
H H3B 0.4446 0.4493 0.8528 0.062 Uiso calc R 1
C C5 0.6762(2) 0.6448(2) 0.5095(2) 0.0552(6) Uani d . 1
H H5B 0.7013 0.7113 0.4578 0.066 Uiso calc R 1
C C13 1.0177(2) -0.3348(2) 0.5707(3) 0.0714(8) Uani d . 1
H H13A 1.0565 -0.4024 0.5300 0.107 Uiso calc R 1
H H13B 0.9653 -0.3758 0.6186 0.107 Uiso calc R 1
H H13C 1.0684 -0.2835 0.6319 0.107 Uiso calc R 1

loop_
_atom_site_aniso_label
_atom_site_aniso_U_11
_atom_site_aniso_U_22
_atom_site_aniso_U_33
_atom_site_aniso_U_12
_atom_site_aniso_U_13
_atom_site_aniso_U_23
O1 0.0677(11) 0.0495(9) 0.0297(8) 0.0125(8) 0.0092(7) -0.0012(7)
N5 0.0653(13) 0.0392(10) 0.0284(9) 0.0061(9) 0.0081(9) -0.0023(8)
N4 0.0643(13) 0.0426(11) 0.0462(11) -0.0057(9) 0.0110(10) 0.0047(9)
C7 0.0432(12) 0.0361(11) 0.0317(11) -0.0018(10) 0.0057(9) -0.0008(10)
C2 0.0422(12) 0.0319(11) 0.0376(11) -0.0022(9) 0.0023(10) -0.0016(9)
N2 0.0534(11) 0.0302(9) 0.0515(11) 0.0020(8) 0.0143(9) -0.0005(8)
O2 0.0741(12) 0.0502(10) 0.0621(11) 0.0158(9) 0.0125(9) -0.0099(9)
C6 0.0427(12) 0.0401(12) 0.0311(11) -0.0028(10) 0.0062(9) 0.0009(10)
C1 0.0503(13) 0.0348(11) 0.0352(12) -0.0009(10) 0.0010(10) 0.0000(10)
C11 0.0624(15) 0.0386(12) 0.0403(13) 0.0045(11) 0.0027(11) 0.0022(10)
C12 0.0574(14) 0.0403(12) 0.0320(11) 0.0000(10) 0.0082(10) -0.0010(10)
C8 0.0638(15) 0.0439(13) 0.0327(12) 0.0051(11) 0.0062(11) 0.0024(10)
C10 0.0490(13) 0.0364(12) 0.0481(13) 0.0019(10) 0.0081(11) -0.0074(11)
N1 0.0604(12) 0.0350(11) 0.0663(13) 0.0034(9) 0.0156(10) -0.0064(10)
C4 0.0461(12) 0.0328(11) 0.0475(13) -0.0013(10) -0.0003(10) -0.0028(10)
C9 0.0714(16) 0.0498(14) 0.0353(12) 0.0052(12) 0.0150(12) -0.0073(11)
N3 0.0628(13) 0.0337(10) 0.0640(13) -0.0054(9) 0.0060(11) 0.0002(10)
C3 0.0553(15) 0.0444(13) 0.0591(15) 0.0039(11) 0.0200(12) -0.0022(12)
C5 0.0696(17) 0.0371(13) 0.0588(16) -0.0114(12) 0.0099(14) 0.0049(12)
C13 0.076(2) 0.0492(15) 0.087(2) 0.0192(14) 0.0074(16) -0.0042(15)

loop_
_atom_type_symbol
_atom_type_description
_atom_type_scat_dispersion_real
_atom_type_scat_dispersion_imag
_atom_type_scat_source
C C 0.0033 0.0016 'International Tables Vol C Tables 4.2.6.8 and 6.1.1.4'
H H 0.0000 0.0000 'International Tables Vol C Tables 4.2.6.8 and 6.1.1.4'
N N 0.0061 0.0033 'International Tables Vol C Tables 4.2.6.8 and 6.1.1.4'
O O 0.0106 0.0060 'International Tables Vol C Tables 4.2.6.8 and 6.1.1.4'

loop_
_geom_angle_atom_site_label_1
_geom_angle_atom_site_label_2
_geom_angle_atom_site_label_3
_geom_angle
C6 N5 C1 123.05(17)
C6 N5 H5A 118.5
C1 N5 H5A 118.5
C1 N4 C5 117.4(2)
C12 C7 C8 118.32(19)
C12 C7 C6 117.36(18)
C8 C7 C6 124.17(19)
N2 C2 C1 137.31(19)
N2 C2 C4 105.17(17)
C1 C2 C4 117.50(19)
C3 N2 C2 106.51(17)
C3 N2 H2A 126.7
C2 N2 H2A 126.7
C10 O2 C13 117.54(19)
O1 C6 N5 120.50(18)
O1 C6 C7 121.33(18)
N5 C6 C7 118.10(18)
N4 C1 C2 119.48(19)
N4 C1 N5 114.64(18)
C2 C1 N5 125.87(18)
C10 C11 C12 119.7(2)
C10 C11 H11A 120.2
C12 C11 H11A 120.2
C11 C12 C7 121.1(2)
C11 C12 H12A 119.4
C7 C12 H12A 119.4
C9 C8 C7 120.7(2)
C9 C8 H8A 119.7
C7 C8 H8A 119.7
O2 C10 C11 124.6(2)
O2 C10 C9 115.5(2)
C11 C10 C9 119.85(19)
C3 N1 C4 103.52(18)
N3 C4 N1 125.0(2)
N3 C4 C2 124.4(2)
N1 C4 C2 110.53(18)
C8 C9 C10 120.2(2)
C8 C9 H9A 119.9
C10 C9 H9A 119.9
C5 N3 C4 112.32(19)
N1 C3 N2 114.3(2)
N1 C3 H3B 122.9
N2 C3 H3B 122.9
N3 C5 N4 128.8(2)
N3 C5 H5B 115.6
N4 C5 H5B 115.6
O2 C13 H13A 109.5
O2 C13 H13B 109.5
H13A C13 H13B 109.5
O2 C13 H13C 109.5
H13A C13 H13C 109.5
H13B C13 H13C 109.5

loop_
_geom_bond_atom_site_label_1
_geom_bond_atom_site_label_2
_geom_bond_distance
O1 C6 1.220(2)
N5 C6 1.370(2)
N5 C1 1.406(3)
N5 H5A 0.8600
N4 C1 1.338(3)
N4 C5 1.349(3)
C7 C12 1.387(3)
C7 C8 1.394(3)
C7 C6 1.484(3)
C2 N2 1.368(2)
C2 C1 1.380(3)
C2 C4 1.399(3)
N2 C3 1.342(3)
N2 H2A 0.8600
O2 C10 1.366(2)
O2 C13 1.418(3)
C11 C10 1.380(3)
C11 C12 1.381(3)
C11 H11A 0.9300
C12 H12A 0.9300
C8 C9 1.375(3)
C8 H8A 0.9300
C10 C9 1.384(3)
N1 C3 1.323(3)
N1 C4 1.372(3)
C4 N3 1.345(3)
C9 H9A 0.9300
N3 C5 1.323(3)
C3 H3B 0.9300
C5 H5B 0.9300
C13 H13A 0.9600
C13 H13B 0.9600
C13 H13C 0.9600

loop_
_geom_hbond_atom_site_label_D
_geom_hbond_atom_site_label_H
_geom_hbond_atom_site_label_A
_geom_hbond_site_symmetry_A
_geom_hbond_distance_DH
_geom_hbond_distance_HA
_geom_hbond_distance_DA
_geom_hbond_angle_DHA
_geom_hbond_publ_flag
N2 H2A O1 1_555 0.86 2.45 2.809(2) 106 yes
N2 H2A N1 2_646 0.86 2.09 2.935(3) 166 yes
N5 H5A O1 4_565 0.86 2.13 2.961(2) 163 yes
C8 H8A O1 4_565 0.93 2.30 3.209(3) 165 yes

loop_
_geom_torsion_atom_site_label_1
_geom_torsion_atom_site_label_2
_geom_torsion_atom_site_label_3
_geom_torsion_atom_site_label_4
_geom_torsion
C1 C2 N2 C3 -178.7(3)
C4 C2 N2 C3 -0.5(2)
C1 N5 C6 O1 6.7(3)
C1 N5 C6 C7 -170.45(18)
C12 C7 C6 O1 -3.9(3)
C8 C7 C6 O1 -179.3(2)
C12 C7 C6 N5 173.23(19)
C8 C7 C6 N5 -2.2(3)
C5 N4 C1 C2 0.8(3)
C5 N4 C1 N5 179.7(2)
N2 C2 C1 N4 175.0(2)
C4 C2 C1 N4 -3.0(3)
N2 C2 C1 N5 -3.7(4)
C4 C2 C1 N5 178.27(19)
C6 N5 C1 N4 138.5(2)
C6 N5 C1 C2 -42.7(3)
C10 C11 C12 C7 -0.4(3)
C8 C7 C12 C11 3.0(3)
C6 C7 C12 C11 -172.64(19)
C12 C7 C8 C9 -2.4(3)
C6 C7 C8 C9 172.9(2)
C13 O2 C10 C11 -4.7(3)
C13 O2 C10 C9 176.3(2)
C12 C11 C10 O2 178.1(2)
C12 C11 C10 C9 -2.9(3)
C3 N1 C4 N3 175.7(2)
C3 N1 C4 C2 -1.2(3)
N2 C2 C4 N3 -175.8(2)
C1 C2 C4 N3 2.8(3)
N2 C2 C4 N1 1.1(2)
C1 C2 C4 N1 179.73(19)
C7 C8 C9 C10 -0.8(3)
O2 C10 C9 C8 -177.5(2)
C11 C10 C9 C8 3.4(3)
N1 C4 N3 C5 -176.7(2)
C2 C4 N3 C5 -0.2(3)
C4 N1 C3 N2 0.9(3)
C2 N2 C3 N1 -0.3(3)
C4 N3 C5 N4 -2.4(4)
C1 N4 C5 N3 2.2(4)

loop_
_cod_related_entry_id
_cod_related_entry_database
_cod_related_entry_code
1 ChemSpider 7690270
